data_2210854
loop_
_publ_author_name
'Zhang, Guo-Lin'
'Peng, Hong-Yun'
'Sun, Jing'

_publ_section_title
;
 9\a-Bromo-11\b-hydroxypregna-1,4,16-triene-3,20-dione
;
_journal_coeditor_code AC2057
_journal_issue 11
_journal_name_full 'Acta Crystallographica Section E'
_journal_page_first o5112
_journal_page_last o5113
_journal_paper_doi 10.1107/S1600536806041754
_journal_volume 62
_journal_year 2006
_chemical_formula_iupac 'C21 H25 Br O3'
_chemical_formula_moiety 'C21 H25 Br O3'
_chemical_formula_sum 'C21 H25 Br O3'
_chemical_formula_weight 405.33
_chemical_name_systematic
;
9\a-Bromo-11\b-hydroxypregna-1,4,16-triene-3,20-dione
;
_space_group_IT_number 19
_symmetry_cell_setting orthorhombic
_symmetry_space_group_name_Hall 'P 2ac 2ab'
_symmetry_space_group_name_H-M 'P 21 21 21'
_cell_angle_alpha 90.0000
_cell_angle_beta 90.0000
_cell_angle_gamma 90.0000
_cell_formula_units_Z 4
_cell_length_a 8.255(2)
_cell_length_b 10.438(2)
_cell_length_c 21.110(6)
_cell_measurement_reflns_used 16127
_cell_measurement_temperature 298.0(10)
_cell_measurement_theta_max 27.5
_cell_measurement_theta_min 3.1
_cell_volume 1819.0(8)
_computing_cell_refinement PROCESS-AUTO
_computing_data_collection 'PROCESS-AUTO  (Rigaku Corporation, 1998)'
_computing_data_reduction 'CrystalStructure (Rigaku/MSC & Rigaku Corporation, 2004)'
_computing_molecular_graphics 'Ortep-3 for windows (Farrugia, 1997)'
_computing_publication_material CrystalStructure
_computing_structure_refinement 'CRYSTALS (Betteridge <i>et al.</i>,  2003)'
_computing_structure_solution 'SIR97 (Altomare <i>et al.</i>,  1999)'
_diffrn_detector_area_resol_mean 10.00
_diffrn_measured_fraction_theta_full 0.998
_diffrn_measured_fraction_theta_max 0.998
_diffrn_measurement_device_type 'Rigaku R-AXIS RAPID'
_diffrn_measurement_method \w
_diffrn_radiation_type 'Mo K\a'
_diffrn_radiation_wavelength 0.71075
_diffrn_reflns_av_R_equivalents 0.031
_diffrn_reflns_limit_h_max 10
_diffrn_reflns_limit_h_min -10
_diffrn_reflns_limit_k_max 13
_diffrn_reflns_limit_k_min -13
_diffrn_reflns_limit_l_max 27
_diffrn_reflns_limit_l_min -27
_diffrn_reflns_number 17983
_diffrn_reflns_theta_full 27.48
_diffrn_reflns_theta_max 27.48
_exptl_absorpt_coefficient_mu 2.283
_exptl_absorpt_correction_T_max 0.578
_exptl_absorpt_correction_T_min 0.398
_exptl_absorpt_correction_type multi-scan
_exptl_absorpt_process_details '(ABSCOR: Higashi, 1995)'
_exptl_crystal_colour colorless
_exptl_crystal_density_diffrn 1.480
_exptl_crystal_density_method 'not measured'
_exptl_crystal_description chunk
_exptl_crystal_F_000 840.00
_exptl_crystal_size_max 0.38
_exptl_crystal_size_mid 0.33
_exptl_crystal_size_min 0.24
_refine_diff_density_max 0.55
_refine_diff_density_min -0.40
_refine_ls_abs_structure_details 'Flack (1983), 1767 Friedel Pairs'
_refine_ls_abs_structure_Flack -0.004(6)
_refine_ls_extinction_coef 189(13)
_refine_ls_extinction_method 'Larson (1970), equation 22'
_refine_ls_goodness_of_fit_ref 1.004
_refine_ls_hydrogen_treatment constr
_refine_ls_number_parameters 228
_refine_ls_number_reflns 4156
_refine_ls_R_factor_gt 0.0236
_refine_ls_shift/su_max 0.0000
_refine_ls_structure_factor_coef Fsqd
_refine_ls_weighting_details 'w = 1/[0.5700\s(Fo^2^)]/(4Fo^2^)'
_refine_ls_weighting_scheme calc
_refine_ls_wR_factor_ref 0.0513
_reflns_number_gt 3557
_reflns_number_total 4156
_reflns_threshold_expression F^2^>2\s(F^2^)
_cod_data_source_file ac2057.cif
_cod_data_source_block I
_cod_database_code 2210854
_cod_database_fobs_code 2210854

loop_
_symmetry_equiv_pos_site_id
_symmetry_equiv_pos_as_xyz
1 +X,+Y,+Z
2 1/2+X,1/2-Y,-Z
3 -X,1/2+Y,1/2-Z
4 1/2-X,-Y,1/2+Z

loop_
_atom_site_type_symbol
_atom_site_label
_atom_site_fract_x
_atom_site_fract_y
_atom_site_fract_z
_atom_site_U_iso_or_equiv
_atom_site_adp_type
_atom_site_calc_flag
_atom_site_refinement_flags
_atom_site_occupancy
Br Br1 0.41025(3) 0.73795(2) 0.600290(10) 0.04109(5) Uani d . 1.00
O O1 0.1757(2) 0.79117(13) 0.80947(6) 0.0571(5) Uani d . 1.00
O O2 0.54909(18) 0.36593(12) 0.62190(6) 0.0451(4) Uani d . 1.00
O O3 0.8209(2) 0.42879(17) 0.41433(8) 0.0634(5) Uani d . 1.00
C C1 0.3964(2) 0.55799(18) 0.72360(9) 0.0394(5) Uani d . 1.00
C C2 0.3600(2) 0.6401(2) 0.76950(10) 0.0432(6) Uani d . 1.00
C C3 0.2091(2) 0.71067(18) 0.76862(10) 0.0406(6) Uani d . 1.00
C C4 0.0980(2) 0.68286(18) 0.71690(9) 0.0385(5) Uani d . 1.00
C C5 0.1316(2) 0.60000(17) 0.67021(9) 0.0336(5) Uani d . 1.00
C C6 0.0164(2) 0.5723(2) 0.61692(10) 0.0417(6) Uani d . 1.00
C C7 0.0978(2) 0.57982(19) 0.55165(9) 0.0399(5) Uani d . 1.00
C C8 0.2615(2) 0.51021(18) 0.54920(9) 0.0302(5) Uani d . 1.00
C C9 0.3741(2) 0.54715(13) 0.60445(9) 0.0277(4) Uani d . 1.00
C C10 0.2875(2) 0.52429(17) 0.66992(9) 0.0309(5) Uani d . 1.00
C C11 0.5491(2) 0.49392(17) 0.59867(10) 0.0340(5) Uani d . 1.00
C C12 0.6219(2) 0.50117(18) 0.53186(9) 0.0344(5) Uani d . 1.00
C C13 0.5063(2) 0.45353(17) 0.48048(9) 0.0318(5) Uani d . 1.00
C C14 0.3488(2) 0.53117(19) 0.48684(9) 0.0317(5) Uani d . 1.00
C C15 0.2625(2) 0.5112(2) 0.42315(10) 0.0472(6) Uani d . 1.00
C C16 0.4084(2) 0.50830(19) 0.38019(9) 0.0440(5) Uani d . 1.00
C C17 0.5446(2) 0.48119(17) 0.41135(10) 0.0359(5) Uani d . 1.00
C C18 0.4798(2) 0.30707(18) 0.48454(10) 0.0431(6) Uani d . 1.00
C C19 0.2393(2) 0.38032(18) 0.68074(11) 0.0457(6) Uani d . 1.00
C C20 0.7062(2) 0.46202(18) 0.38278(11) 0.0417(6) Uani d . 1.00
C C21 0.7249(3) 0.4847(2) 0.31281(11) 0.0565(7) Uani d . 1.00
H H1 0.4974 0.5186 0.7251 0.047 Uiso c R 1.00
H H2 0.4325 0.6525 0.8027 0.052 Uiso c R 1.00
H H4 -0.0014 0.7247 0.7162 0.046 Uiso c R 1.00
H H8 0.2395 0.4183 0.5528 0.036 Uiso c R 1.00
H H11 0.6184 0.5448 0.6268 0.041 Uiso c R 1.00
H H14 0.3823 0.6212 0.4871 0.038 Uiso c R 1.00
H H16 0.4038 0.5237 0.3368 0.053 Uiso c R 1.00
H H61 -0.0271 0.4867 0.6226 0.050 Uiso c R 1.00
H H62 -0.0711 0.6342 0.6184 0.050 Uiso c R 1.00
H H71 0.1151 0.6693 0.5412 0.048 Uiso c R 1.00
H H72 0.0261 0.5414 0.5206 0.048 Uiso c R 1.00
H H121 0.7192 0.4492 0.5308 0.041 Uiso c R 1.00
H H122 0.6495 0.5896 0.5229 0.041 Uiso c R 1.00
H H151 0.2027 0.4313 0.4220 0.057 Uiso c R 1.00
H H152 0.1902 0.5816 0.4131 0.057 Uiso c R 1.00
H H181 0.4352 0.2857 0.5252 0.052 Uiso c R 1.00
H H182 0.4063 0.2807 0.4518 0.052 Uiso c R 1.00
H H183 0.5816 0.2639 0.4791 0.052 Uiso c R 1.00
H H191 0.1803 0.3726 0.7197 0.055 Uiso c R 1.00
H H192 0.1727 0.3516 0.6463 0.055 Uiso c R 1.00
H H193 0.3354 0.3288 0.6828 0.055 Uiso c R 1.00
H H201 0.6541 0.3408 0.6351 0.055 Uiso c R 1.00
H H211 0.6519 0.5512 0.2997 0.068 Uiso c R 1.00
H H212 0.7005 0.4073 0.2902 0.068 Uiso c R 1.00
H H213 0.8343 0.5102 0.3039 0.068 Uiso c R 1.00

loop_
_atom_site_aniso_label
_atom_site_aniso_U_11
_atom_site_aniso_U_22
_atom_site_aniso_U_33
_atom_site_aniso_U_12
_atom_site_aniso_U_13
_atom_site_aniso_U_23
Br1 0.04715(12) 0.02859(9) 0.04754(12) -0.00685(8) 0.00604(11) -0.00107(9)
O1 0.0565(10) 0.0633(9) 0.0516(10) 0.0027(7) -0.0034(8) -0.0265(8)
O2 0.0425(9) 0.0429(7) 0.0500(9) 0.0088(6) -0.0039(7) 0.0143(6)
O3 0.0472(10) 0.0856(11) 0.0573(12) 0.0213(9) 0.0110(8) 0.0100(8)
C1 0.0340(11) 0.0490(10) 0.0352(11) 0.0020(10) -0.0054(10) 0.0015(8)
C2 0.0384(13) 0.0574(12) 0.0338(12) -0.0056(9) -0.0024(9) -0.0044(10)
C3 0.0425(13) 0.0431(11) 0.0362(11) -0.0064(9) 0.0052(9) -0.0042(9)
C4 0.0304(11) 0.0459(10) 0.0390(11) 0.0019(9) 0.0050(10) -0.0027(8)
C5 0.0304(11) 0.0374(9) 0.0332(11) -0.0053(7) 0.0018(8) 0.0027(8)
C6 0.0270(10) 0.0585(12) 0.0396(13) -0.0008(9) -0.0015(9) -0.0067(9)
C7 0.0278(10) 0.0568(11) 0.0350(11) 0.0066(10) -0.0065(10) -0.0044(8)
C8 0.0276(10) 0.0346(9) 0.0285(10) -0.0020(7) -0.0029(8) -0.0020(7)
C9 0.0273(9) 0.0240(7) 0.0319(10) -0.0031(5) 0.0002(8) 0.0005(7)
C10 0.0316(11) 0.0324(9) 0.0287(10) -0.0014(8) -0.0008(8) -0.0012(7)
C11 0.0290(10) 0.0371(9) 0.0360(10) -0.0008(7) -0.0038(9) 0.0024(9)
C12 0.0277(11) 0.0358(9) 0.0398(11) 0.0012(8) 0.0009(9) 0.0020(8)
C13 0.0289(10) 0.0333(9) 0.0333(11) 0.0026(7) 0.0008(8) 0.0019(8)
C14 0.0289(10) 0.0367(10) 0.0295(11) 0.0026(7) -0.0011(8) -0.0004(8)
C15 0.0393(13) 0.0661(14) 0.0360(12) 0.0099(10) -0.0051(10) -0.0011(10)
C16 0.0510(13) 0.0530(11) 0.0280(10) 0.0069(11) 0.0009(11) -0.0011(8)
C17 0.0404(12) 0.0333(9) 0.0340(12) 0.0036(7) 0.0069(9) 0.0012(8)
C18 0.0471(13) 0.0368(10) 0.0456(13) 0.0015(9) 0.0024(10) -0.0016(9)
C19 0.0473(13) 0.0429(11) 0.0471(13) -0.0057(9) 0.0105(11) 0.0092(9)
C20 0.0472(13) 0.0320(9) 0.0459(13) 0.0049(9) 0.0100(11) 0.0007(8)
C21 0.0559(16) 0.0621(14) 0.0517(15) 0.0061(12) 0.0224(13) -0.0015(11)

loop_
_atom_type_symbol
_atom_type_description
_atom_type_scat_dispersion_real
_atom_type_scat_dispersion_imag
_atom_type_scat_source
C C 0.003 0.002
;
International Tables for Crystallography
(1992, Vol. C, Tables 4.2.6.8 and 6.1.1.4)
;
H H 0.000 0.000
;
International Tables for Crystallography
(1992, Vol. C, Table 6.1.1.4)
;
O O 0.011 0.006
;
International Tables for Crystallography
(1992, Vol. C, Tables 4.2.6.8 and 6.1.1.4)
;
Br Br -0.290 2.459
;
International Tables for Crystallography
(1992, Vol. C, Tables 4.2.6.8 and 6.1.1.4)
;

loop_
_geom_angle_atom_site_label_1
_geom_angle_atom_site_label_2
_geom_angle_atom_site_label_3
_geom_angle
C2 C1 C10 124.8(2)
C1 C2 C3 120.9(2)
O1 C3 C2 121.96(19)
O1 C3 C4 121.25(19)
C2 C3 C4 116.79(17)
C3 C4 C5 123.38(19)
C4 C5 C6 123.01(18)
C4 C5 C10 121.12(17)
C6 C5 C10 115.83(16)
C5 C6 C7 112.70(16)
C6 C7 C8 113.03(16)
C7 C8 C9 112.78(15)
C7 C8 C14 112.28(15)
C9 C8 C14 109.53(15)
Br1 C9 C8 107.68(11)
Br1 C9 C10 104.79(10)
Br1 C9 C11 102.26(10)
C8 C9 C10 110.65(14)
C8 C9 C11 114.36(15)
C10 C9 C11 115.94(15)
C1 C10 C5 112.83(15)
C1 C10 C9 110.98(15)
C1 C10 C19 105.56(15)
C5 C10 C9 108.14(14)
C5 C10 C19 106.50(16)
C9 C10 C19 112.80(14)
O2 C11 C9 107.97(14)
O2 C11 C12 111.29(15)
C9 C11 C12 114.75(15)
C11 C12 C13 113.09(15)
C12 C13 C14 107.13(14)
C12 C13 C17 119.34(15)
C12 C13 C18 111.76(15)
C14 C13 C17 99.16(14)
C14 C13 C18 113.34(15)
C17 C13 C18 105.68(15)
C8 C14 C13 113.67(15)
C8 C14 C15 121.33(16)
C13 C14 C15 104.14(15)
C14 C15 C16 99.14(17)
C15 C16 C17 112.41(17)
C13 C17 C16 109.79(17)
C13 C17 C20 123.60(17)
C16 C17 C20 126.08(19)
O3 C20 C17 121.4(2)
O3 C20 C21 120.4(2)
C17 C20 C21 118.19(19)
C11 O2 H201 111.2
C2 C1 H1 117.6
C10 C1 H1 117.6
C1 C2 H2 119.5
C3 C2 H2 119.5
C3 C4 H4 118.3
C5 C4 H4 118.3
C5 C6 H61 108.7
C5 C6 H62 108.7
C7 C6 H61 108.7
C7 C6 H62 108.7
H61 C6 H62 109.5
C6 C7 H71 108.6
C6 C7 H72 108.6
C8 C7 H71 108.6
C8 C7 H72 108.6
H71 C7 H72 109.5
C7 C8 H8 107.3
C9 C8 H8 107.3
C14 C8 H8 107.3
O2 C11 H11 107.5
C9 C11 H11 107.5
C12 C11 H11 107.5
C11 C12 H121 108.6
C11 C12 H122 108.6
C13 C12 H121 108.6
C13 C12 H122 108.6
H121 C12 H122 109.5
C8 C14 H14 105.5
C13 C14 H14 105.5
C15 C14 H14 105.5
C14 C15 H151 112.0
C14 C15 H152 112.0
C16 C15 H151 112.0
C16 C15 H152 112.0
H151 C15 H152 109.5
C15 C16 H16 123.8
C17 C16 H16 123.8
C13 C18 H181 109.5
C13 C18 H182 109.5
C13 C18 H183 109.5
H181 C18 H182 109.5
H181 C18 H183 109.5
H182 C18 H183 109.5
C10 C19 H191 109.5
C10 C19 H192 109.5
C10 C19 H193 109.5
H191 C19 H192 109.5
H191 C19 H193 109.5
H192 C19 H193 109.5
C20 C21 H211 109.5
C20 C21 H212 109.5
C20 C21 H213 109.5
H211 C21 H212 109.5
H211 C21 H213 109.5
H212 C21 H213 109.5

loop_
_geom_bond_atom_site_label_1
_geom_bond_atom_site_label_2
_geom_bond_distance
Br1 C9 2.0158(14)
O1 C3 1.235(2)
O2 C11 1.423(2)
O3 C20 1.209(2)
C1 C2 1.328(2)
C1 C10 1.489(2)
C2 C3 1.447(3)
C3 C4 1.455(2)
C4 C5 1.340(2)
C5 C6 1.501(2)
C5 C10 1.510(2)
C6 C7 1.535(2)
C7 C8 1.535(2)
C8 C9 1.541(2)
C8 C14 1.517(2)
C9 C10 1.574(2)
C9 C11 1.553(2)
C10 C19 1.571(2)
C11 C12 1.535(2)
C12 C13 1.528(2)
C13 C14 1.539(2)
C13 C17 1.521(2)
C13 C18 1.547(2)
C14 C15 1.536(2)
C15 C16 1.508(3)
C16 C17 1.333(3)
C17 C20 1.477(3)
C20 C21 1.504(3)
O2 H201 0.947
C1 H1 0.930
C2 H2 0.930
C4 H4 0.930
C6 H61 0.970
C6 H62 0.970
C7 H71 0.970
C7 H72 0.970
C8 H8 0.980
C11 H11 0.980
C12 H121 0.970
C12 H122 0.970
C14 H14 0.980
C15 H151 0.970
C15 H152 0.970
C16 H16 0.930
C18 H181 0.960
C18 H182 0.960
C18 H183 0.960
C19 H191 0.960
C19 H192 0.960
C19 H193 0.960
C21 H211 0.960
C21 H212 0.960
C21 H213 0.960

loop_
_geom_contact_atom_site_label_1
_geom_contact_atom_site_label_2
_geom_contact_distance
_geom_contact_site_symmetry_2
Br1 O3 3.5694(17) 46602
Br1 C20 3.574(2) 46602
O1 O2 2.806(2) 65603
O1 C16 3.533(2) 56504
O1 C19 3.556(2) 55603
O1 C21 3.507(2) 46602
O2 O1 2.806(2) 64603
O2 C2 3.372(2) 64603
O2 C3 3.457(2) 64603
O3 Br1 3.5694(17) 56602
O3 C18 3.513(2) 55602
C2 O2 3.372(2) 65603
C2 C16 3.573(3) 56504
C3 O2 3.457(2) 65603
C3 C16 3.422(2) 56504
C16 O1 3.533(2) 56404
C16 C2 3.573(3) 56404
C16 C3 3.422(2) 56404
C18 O3 3.513(2) 45602
C19 O1 3.556(2) 54603
C20 Br1 3.5741(19) 56602
C21 O1 3.507(2) 56602
Br1 H71 3.566 56602
Br1 H72 3.568 56602
Br1 H152 2.995 56602
Br1 H213 3.376 46602
O1 H11 3.423 65603
O1 H16 3.401 56504
O1 H61 2.780 55603
O1 H151 3.471 56504
O1 H182 3.170 56504
O1 H191 3.120 55603
O1 H192 3.089 55603
O1 H201 1.901 65603
O1 H211 2.838 46602
O1 H213 3.426 46602
O2 H2 2.743 64603
O2 H151 3.477 55602
O3 H2 3.228 66404
O3 H72 3.047 65501
O3 H151 3.156 65501
O3 H152 3.441 65501
O3 H181 2.745 55602
O3 H192 3.420 55602
O3 H193 3.384 55602
C1 H16 3.547 56504
C1 H213 2.885 66504
C2 H16 3.112 56504
C2 H151 3.345 56504
C2 H193 3.348 65603
C2 H201 2.908 65603
C2 H213 3.060 66504
C3 H16 2.988 56504
C3 H201 2.694 65603
C3 H211 2.912 46602
C3 H213 3.449 46602
C4 H16 3.325 56504
C4 H191 3.315 55603
C4 H211 2.833 46602
C4 H212 3.058 56504
C6 H11 3.305 45501
C6 H121 3.313 45501
C7 H121 3.438 45501
C8 H183 3.279 45602
C11 H61 3.535 65501
C11 H62 3.485 65501
C12 H61 3.477 65501
C12 H62 3.418 65501
C12 H72 3.372 65501
C15 H2 3.461 56404
C16 H4 3.530 56602
C18 H8 3.278 55602
C18 H121 3.448 45602
C18 H183 3.456 45602
C18 H192 3.592 55602
C19 H4 3.350 54603
C19 H212 3.081 45602
C20 H192 3.342 55602
C20 H193 3.503 55602
C21 H1 2.947 66404
C21 H2 3.178 66404
C21 H4 3.513 56404
C21 H193 3.399 55602
H1 C21 2.947 66504
H1 H211 3.375 66504
H1 H212 2.951 66504
H1 H213 2.188 66504
H2 O2 2.743 65603
H2 O3 3.228 66504
H2 C15 3.461 56504
H2 C21 3.178 66504
H2 H16 3.407 56504
H2 H151 2.891 56504
H2 H152 3.526 56504
H2 H193 2.674 65603
H2 H201 2.470 65603
H2 H212 3.104 66504
H2 H213 2.568 66504
H4 C16 3.530 46602
H4 C19 3.350 55603
H4 C21 3.513 56504
H4 H16 2.960 46602
H4 H191 2.528 55603
H4 H192 3.490 55603
H4 H211 2.680 46602
H4 H211 3.598 56504
H4 H212 2.653 56504
H8 C18 3.278 45602
H8 H182 3.448 45602
H8 H183 2.402 45602
H11 O1 3.423 64603
H11 C6 3.305 65501
H11 H61 2.990 65501
H11 H62 2.734 65501
H14 H62 3.410 56602
H14 H71 2.972 56602
H14 H122 3.584 46602
H16 O1 3.401 56404
H16 C1 3.547 56404
H16 C2 3.112 56404
H16 C3 2.988 56404
H16 C4 3.325 56404
H16 H2 3.407 56404
H16 H4 2.960 56602
H16 H191 2.786 56404
H61 O1 2.780 54603
H61 C11 3.535 45501
H61 C12 3.477 45501
H61 H11 2.990 45501
H61 H121 2.880 45501
H61 H122 3.565 45501
H61 H182 3.250 45602
H61 H183 3.501 45602
H61 H201 3.052 45501
H62 C11 3.485 45501
H62 C12 3.418 45501
H62 H11 2.734 45501
H62 H14 3.410 46602
H62 H121 3.185 45501
H62 H122 3.098 45501
H71 Br1 3.566 46602
H71 H14 2.972 46602
H71 H122 2.871 46602
H72 Br1 3.568 46602
H72 O3 3.047 45501
H72 C12 3.372 45501
H72 H121 2.719 45501
H72 H122 3.150 45501
H72 H182 3.553 45602
H72 H183 3.220 45602
H121 C6 3.313 65501
H121 C7 3.438 65501
H121 C18 3.448 55602
H121 H61 2.880 65501
H121 H62 3.185 65501
H121 H72 2.719 65501
H121 H181 3.253 55602
H121 H182 2.877 55602
H122 H14 3.584 56602
H122 H61 3.565 65501
H122 H62 3.098 65501
H122 H71 2.871 56602
H122 H72 3.150 65501
H151 O1 3.471 56404
H151 O2 3.477 45602
H151 O3 3.156 45501
H151 C2 3.345 56404
H151 H2 2.891 56404
H151 H181 3.354 45602
H151 H183 3.083 45602
H151 H201 3.111 45602
H152 Br1 2.995 46602
H152 O3 3.441 45501
H152 H2 3.526 56404
H181 O3 2.745 45602
H181 H121 3.253 45602
H181 H151 3.354 55602
H181 H183 2.966 45602
H182 O1 3.170 56404
H182 H8 3.448 55602
H182 H61 3.250 55602
H182 H72 3.553 55602
H182 H121 2.877 45602
H182 H183 3.086 45602
H182 H192 3.321 55602
H182 H201 3.051 45602
H183 C8 3.279 55602
H183 C18 3.456 55602
H183 H8 2.402 55602
H183 H61 3.501 55602
H183 H72 3.220 55602
H183 H151 3.083 55602
H183 H181 2.966 55602
H183 H182 3.086 55602
H183 H192 3.005 55602
H191 O1 3.120 54603
H191 C4 3.315 54603
H191 H4 2.528 54603
H191 H16 2.786 56504
H191 H211 3.316 56504
H191 H212 2.934 45602
H192 O1 3.089 54603
H192 O3 3.420 45602
H192 C18 3.592 45602
H192 C20 3.342 45602
H192 H4 3.490 54603
H192 H182 3.321 45602
H192 H183 3.005 45602
H192 H212 3.025 45602
H193 O3 3.384 45602
H193 C2 3.348 64603
H193 C20 3.503 45602
H193 C21 3.399 45602
H193 H2 2.674 64603
H193 H212 2.763 45602
H193 H213 3.550 45602
H201 O1 1.901 64603
H201 C2 2.908 64603
H201 C3 2.694 64603
H201 H2 2.470 64603
H201 H61 3.052 65501
H201 H151 3.111 55602
H201 H182 3.051 55602
H211 O1 2.838 56602
H211 C3 2.912 56602
H211 C4 2.833 56602
H211 H1 3.375 66404
H211 H4 2.680 56602
H211 H4 3.598 56404
H211 H191 3.316 56404
H212 C4 3.058 56404
H212 C19 3.081 55602
H212 H1 2.951 66404
H212 H2 3.104 66404
H212 H4 2.653 56404
H212 H191 2.934 55602
H212 H192 3.025 55602
H212 H193 2.763 55602
H213 Br1 3.376 56602
H213 O1 3.426 56602
H213 C1 2.885 66404
H213 C2 3.060 66404
H213 C3 3.449 56602
H213 H1 2.188 66404
H213 H2 2.568 66404
H213 H193 3.550 55602

loop_
_geom_hbond_atom_site_label_D
_geom_hbond_atom_site_label_H
_geom_hbond_atom_site_label_A
_geom_hbond_site_symmetry_A
_geom_hbond_distance_DH
_geom_hbond_distance_HA
_geom_hbond_distance_DA
_geom_hbond_angle_DHA
_geom_hbond_publ_flag
O(2) H(201) O(1) 3_646 0.947 1.901 2.806(2) 158.8 no

loop_
_geom_torsion_atom_site_label_1
_geom_torsion_atom_site_label_2
_geom_torsion_atom_site_label_3
_geom_torsion_atom_site_label_4
_geom_torsion
C2 C1 C10 C5 3.6(2)
C2 C1 C10 C9 125.1(2)
C2 C1 C10 C19 -112.4(2)
C10 C1 C2 C3 -3.5(3)
C1 C2 C3 O1 -177.1(2)
C1 C2 C3 C4 2.6(2)
O1 C3 C4 C5 177.37(19)
C2 C3 C4 C5 -2.3(2)
C3 C4 C5 C6 -179.77(18)
C3 C4 C5 C10 2.7(2)
C4 C5 C6 C7 131.0(2)
C4 C5 C10 C1 -3.1(2)
C4 C5 C10 C9 -126.23(18)
C4 C5 C10 C19 112.3(2)
C6 C5 C10 C1 179.26(16)
C6 C5 C10 C9 56.1(2)
C6 C5 C10 C19 -65.4(2)
C10 C5 C6 C7 -51.4(2)
C5 C6 C7 C8 45.8(2)
C6 C7 C8 C9 -49.2(2)
C6 C7 C8 C14 -173.56(16)
C7 C8 C9 Br1 -58.92(17)
C7 C8 C9 C10 55.06(18)
C7 C8 C9 C11 -171.81(14)
C7 C8 C14 C13 -175.04(15)
C7 C8 C14 C15 -49.7(2)
C9 C8 C14 C13 58.85(19)
C9 C8 C14 C15 -175.76(16)
C14 C8 C9 Br1 66.90(15)
C14 C8 C9 C10 -179.12(14)
C14 C8 C9 C11 -45.98(19)
Br1 C9 C10 C1 -65.03(15)
Br1 C9 C10 C5 59.23(15)
Br1 C9 C10 C19 176.75(13)
Br1 C9 C11 O2 160.66(12)
Br1 C9 C11 C12 -74.61(15)
C8 C9 C10 C1 179.18(14)
C8 C9 C10 C5 -56.56(17)
C8 C9 C10 C19 60.96(19)
C8 C9 C11 O2 -83.27(18)
C8 C9 C11 C12 41.5(2)
C10 C9 C11 O2 47.32(19)
C10 C9 C11 C12 172.06(14)
C11 C9 C10 C1 46.85(19)
C11 C9 C10 C5 171.10(14)
C11 C9 C10 C19 -71.4(2)
O2 C11 C12 C13 76.27(19)
C9 C11 C12 C13 -46.7(2)
C11 C12 C13 C14 55.29(19)
C11 C12 C13 C17 166.66(15)
C11 C12 C13 C18 -69.4(2)
C12 C13 C14 C8 -63.47(19)
C12 C13 C14 C15 162.43(15)
C12 C13 C17 C16 -141.51(17)
C12 C13 C17 C20 46.4(2)
C14 C13 C17 C16 -25.86(19)
C14 C13 C17 C20 162.03(17)
C17 C13 C14 C8 171.85(15)
C17 C13 C14 C15 37.75(18)
C18 C13 C14 C8 60.3(2)
C18 C13 C14 C15 -73.83(19)
C18 C13 C17 C16 91.66(18)
C18 C13 C17 C20 -80.5(2)
C8 C14 C15 C16 -165.38(17)
C13 C14 C15 C16 -35.73(19)
C14 C15 C16 C17 20.5(2)
C15 C16 C17 C13 3.5(2)
C15 C16 C17 C20 175.38(18)
C13 C17 C20 O3 -3.9(2)
C13 C17 C20 C21 175.99(17)
C16 C17 C20 O3 -174.7(2)
C16 C17 C20 C21 5.2(2)

loop_
_cod_related_entry_id
_cod_related_entry_database
_cod_related_entry_code
1 ChemSpider 21178543
